data_4125878
loop_
_publ_author_name
'Johansson Seechurn, Carin C. C.'
'Sperger, Theresa'
'Scrase, Thomas G.'
'Schoenebeck, Franziska'
'Colacot, Thomas J.'

_publ_section_title
;
 Understanding the Unusual Reduction Mechanism of Pd(II) to Pd(I):
 Uncovery of Hidden Species and Implications in Catalytic Cross-Coupling
 Reactions.
;
_journal_name_full 'Journal of the American Chemical Society'
_journal_paper_doi 10.1021/jacs.7b01110
_journal_year 2017
_chemical_formula_moiety '2(C12 H27 Br P +), Br6 Pd2 2-'
_chemical_formula_sum 'C24 H54 Br8 P2 Pd2'
_chemical_formula_weight 1256.69
_space_group_crystal_system orthorhombic
_space_group_IT_number 61
_space_group_name_Hall '-P 2ac 2ab'
_space_group_name_H-M_alt 'P b c a'
_symmetry_space_group_name_Hall '-P 2ac 2ab'
_symmetry_space_group_name_H-M 'P b c a'
_atom_sites_solution_hydrogens geom
_audit_creation_method SHELXL-2013
_cell_angle_alpha 90
_cell_angle_beta 90
_cell_angle_gamma 90
_cell_formula_units_Z 8
_cell_length_a 17.8809(2)
_cell_length_b 15.7708(2)
_cell_length_c 28.0382(4)
_cell_measurement_reflns_used 48342
_cell_measurement_temperature 180(2)
_cell_measurement_theta_max 25.03
_cell_measurement_theta_min 1.00
_cell_volume 7906.66(17)
_computing_cell_refinement 'HKL Scalepack (Otwinowski & Minor, 1997)'
_computing_data_collection 'COLLECT (Nonius, 1999)'
_computing_data_reduction 'HKL Denzo and Scalepack (Otwinowski & Minor, 1997)'
_computing_molecular_graphics 'Mercury (Macrae et al., 2008)'
_computing_publication_material SHELXL-2013
_computing_structure_refinement 'SHELXL-2013 (Sheldrick, 2013)'
_computing_structure_solution 'SHELXT (Sheldrick, 2014)'
_diffrn_ambient_temperature 180(2)
_diffrn_measured_fraction_theta_full 0.954
_diffrn_measured_fraction_theta_max 0.974
_diffrn_measurement_device_type 'Nonius KappaCCD'
_diffrn_measurement_method '\w and \f-scans'
_diffrn_radiation_type MoK\a
_diffrn_radiation_wavelength 0.71073
_diffrn_reflns_av_R_equivalents 0.0915
_diffrn_reflns_av_unetI/netI 0.0439
_diffrn_reflns_Laue_measured_fraction_full 0.954
_diffrn_reflns_Laue_measured_fraction_max 0.974
_diffrn_reflns_limit_h_max 19
_diffrn_reflns_limit_h_min -18
_diffrn_reflns_limit_k_max 18
_diffrn_reflns_limit_k_min -18
_diffrn_reflns_limit_l_max 33
_diffrn_reflns_limit_l_min -33
_diffrn_reflns_number 60204
_diffrn_reflns_point_group_measured_fraction_full 0.954
_diffrn_reflns_point_group_measured_fraction_max 0.974
_diffrn_reflns_theta_full 25.242
_diffrn_reflns_theta_max 25.029
_diffrn_reflns_theta_min 3.521
_diffrn_source 'fine-focus sealed tube'
_exptl_absorpt_coefficient_mu 9.091
_exptl_absorpt_correction_T_max 0.535
_exptl_absorpt_correction_T_min 0.354
_exptl_absorpt_correction_type multi-scan
_exptl_absorpt_process_details 'SORTAV (Blessing, 1995)'
_exptl_crystal_colour red
_exptl_crystal_density_diffrn 2.111
_exptl_crystal_description plate
_exptl_crystal_F_000 4800
_exptl_crystal_size_max 0.120
_exptl_crystal_size_mid 0.120
_exptl_crystal_size_min 0.050
_refine_diff_density_max 0.945
_refine_diff_density_min -1.239
_refine_diff_density_rms 0.168
_refine_ls_extinction_method none
_refine_ls_goodness_of_fit_ref 1.087
_refine_ls_hydrogen_treatment constr
_refine_ls_matrix_type full
_refine_ls_number_parameters 343
_refine_ls_number_reflns 6816
_refine_ls_number_restraints 0
_refine_ls_restrained_S_all 1.087
_refine_ls_R_factor_all 0.0692
_refine_ls_R_factor_gt 0.0451
_refine_ls_shift/su_max 0.001
_refine_ls_shift/su_mean 0.000
_refine_ls_structure_factor_coef Fsqd
_refine_ls_weighting_details 'w=1/[\s^2^(Fo^2^)+(0.0565P)^2^+14.3604P] where P=(Fo^2^+2Fc^2^)/3'
_refine_ls_weighting_scheme calc
_refine_ls_wR_factor_gt 0.0989
_refine_ls_wR_factor_ref 0.1094
_reflns_Friedel_coverage 0.000
_reflns_number_gt 5195
_reflns_number_total 6816
_reflns_threshold_expression 'I > 2\s(I)'
_cod_data_source_file ja7b01110_si_002.cif
_cod_data_source_block jm1501
_cod_database_code 4125878
_shelx_space_group_comment
;
The symmetry employed for this shelxl refinement is uniquely defined
by the following loop, which should always be used as a source of
symmetry information in preference to the above space-group names.
They are only intended as comments.
;
_shelx_estimated_absorpt_t_min 0.408
_shelx_estimated_absorpt_t_max 0.659
_shelxl_version_number 2013-4

loop_
_space_group_symop_operation_xyz
'x, y, z'
'-x+1/2, -y, z+1/2'
'-x, y+1/2, -z+1/2'
'x+1/2, -y+1/2, -z'
'-x, -y, -z'
'x-1/2, y, -z-1/2'
'x, -y-1/2, z-1/2'
'-x-1/2, y-1/2, z'

loop_
_atom_site_label
_atom_site_type_symbol
_atom_site_fract_x
_atom_site_fract_y
_atom_site_fract_z
_atom_site_U_iso_or_equiv
_atom_site_adp_type
_atom_site_occupancy
_atom_site_site_symmetry_order
_atom_site_calc_flag
_atom_site_refinement_flags_posn
_atom_site_refinement_flags_adp
Pd1 Pd 0.05352(3) 0.69406(3) 0.63693(2) 0.02609(14) Uani 1 1 d . .
Pd2 Pd 0.08943(3) 0.76888(3) 0.52300(2) 0.02704(15) Uani 1 1 d . .
Br1 Br 0.23690(4) 0.73657(6) 0.63561(3) 0.0539(3) Uani 1 1 d . .
Br2 Br 0.70524(4) 0.59772(5) 0.73261(3) 0.0442(2) Uani 1 1 d . .
Br3 Br 0.05243(4) 0.76115(5) 0.71415(3) 0.0449(2) Uani 1 1 d . .
Br4 Br 0.06860(4) 0.55717(5) 0.67318(3) 0.0412(2) Uani 1 1 d . .
Br5 Br 0.03813(4) 0.83047(5) 0.59625(3) 0.0399(2) Uani 1 1 d . .
Br6 Br 0.05696(4) 0.63084(5) 0.55731(3) 0.03562(19) Uani 1 1 d . .
Br7 Br 0.11858(4) 0.90855(5) 0.49364(3) 0.0394(2) Uani 1 1 d . .
Br8 Br 0.13925(4) 0.70202(5) 0.45237(2) 0.03595(19) Uani 1 1 d . .
P1 P 0.34899(9) 0.73901(11) 0.60566(6) 0.0270(4) Uani 1 1 d . .
P2 P 0.75225(9) 0.51495(11) 0.67854(6) 0.0240(4) Uani 1 1 d . .
C1 C 0.3570(4) 0.6376(5) 0.5707(3) 0.0370(18) Uani 1 1 d . .
C2 C 0.4253(5) 0.6418(6) 0.5384(3) 0.051(2) Uani 1 1 d . .
H2A H 0.4335 0.5862 0.5236 0.077 Uiso 1 1 calc R U
H2B H 0.4693 0.6574 0.5573 0.077 Uiso 1 1 calc R U
H2C H 0.4171 0.6844 0.5135 0.077 Uiso 1 1 calc R U
C3 C 0.2859(4) 0.6211(6) 0.5411(3) 0.050(2) Uani 1 1 d . .
H3A H 0.2895 0.5655 0.5258 0.074 Uiso 1 1 calc R U
H3B H 0.2808 0.6652 0.5167 0.074 Uiso 1 1 calc R U
H3C H 0.2421 0.6223 0.5621 0.074 Uiso 1 1 calc R U
C4 C 0.3656(5) 0.5618(5) 0.6047(3) 0.054(2) Uani 1 1 d . .
H4A H 0.3651 0.5089 0.5863 0.082 Uiso 1 1 calc R U
H4B H 0.3240 0.5615 0.6275 0.082 Uiso 1 1 calc R U
H4C H 0.4130 0.5666 0.6220 0.082 Uiso 1 1 calc R U
C5 C 0.4138(4) 0.7445(4) 0.6590(2) 0.0312(16) Uani 1 1 d . .
C6 C 0.3875(5) 0.6837(7) 0.6980(3) 0.066(3) Uani 1 1 d . .
H6A H 0.4224 0.6860 0.7249 0.099 Uiso 1 1 calc R U
H6B H 0.3859 0.6258 0.6853 0.099 Uiso 1 1 calc R U
H6C H 0.3375 0.7003 0.7088 0.099 Uiso 1 1 calc R U
C7 C 0.4937(4) 0.7216(5) 0.6447(3) 0.0428(19) Uani 1 1 d . .
H7A H 0.5275 0.7331 0.6714 0.064 Uiso 1 1 calc R U
H7B H 0.5087 0.7556 0.6171 0.064 Uiso 1 1 calc R U
H7C H 0.4961 0.6613 0.6364 0.064 Uiso 1 1 calc R U
C8 C 0.4132(4) 0.8343(5) 0.6806(3) 0.0435(19) Uani 1 1 d . .
H8A H 0.4415 0.8343 0.7105 0.065 Uiso 1 1 calc R U
H8B H 0.3615 0.8516 0.6869 0.065 Uiso 1 1 calc R U
H8C H 0.4362 0.8741 0.6581 0.065 Uiso 1 1 calc R U
C9 C 0.3520(4) 0.8370(5) 0.5676(3) 0.0354(17) Uani 1 1 d . .
C10 C 0.3107(5) 0.9112(5) 0.5914(4) 0.058(2) Uani 1 1 d . .
H10A H 0.3203 0.9635 0.5735 0.087 Uiso 1 1 calc R U
H10B H 0.3285 0.9179 0.6243 0.087 Uiso 1 1 calc R U
H10C H 0.2568 0.8996 0.5917 0.087 Uiso 1 1 calc R U
C11 C 0.4345(4) 0.8620(5) 0.5578(3) 0.047(2) Uani 1 1 d . .
H11A H 0.4360 0.9083 0.5345 0.071 Uiso 1 1 calc R U
H11B H 0.4616 0.8129 0.5452 0.071 Uiso 1 1 calc R U
H11C H 0.4580 0.8806 0.5876 0.071 Uiso 1 1 calc R U
C12 C 0.3131(5) 0.8221(6) 0.5200(3) 0.054(2) Uani 1 1 d . .
H12A H 0.3099 0.8757 0.5025 0.081 Uiso 1 1 calc R U
H12B H 0.2626 0.8001 0.5257 0.081 Uiso 1 1 calc R U
H12C H 0.3417 0.7808 0.5013 0.081 Uiso 1 1 calc R U
C13 C 0.8112(4) 0.4360(4) 0.7121(2) 0.0288(15) Uani 1 1 d . .
C14 C 0.7710(5) 0.4047(6) 0.7577(3) 0.053(2) Uani 1 1 d . .
H14A H 0.8022 0.3624 0.7739 0.080 Uiso 1 1 calc R U
H14B H 0.7230 0.3790 0.7490 0.080 Uiso 1 1 calc R U
H14C H 0.7623 0.4527 0.7792 0.080 Uiso 1 1 calc R U
C15 C 0.8280(4) 0.3595(5) 0.6799(3) 0.045(2) Uani 1 1 d . .
H15A H 0.8596 0.3190 0.6972 0.068 Uiso 1 1 calc R U
H15B H 0.8541 0.3787 0.6512 0.068 Uiso 1 1 calc R U
H15C H 0.7810 0.3318 0.6709 0.068 Uiso 1 1 calc R U
C16 C 0.8843(4) 0.4765(5) 0.7281(3) 0.0421(19) Uani 1 1 d . .
H16A H 0.9130 0.4357 0.7471 0.063 Uiso 1 1 calc R U
H16B H 0.8735 0.5267 0.7475 0.063 Uiso 1 1 calc R U
H16C H 0.9135 0.4933 0.7001 0.063 Uiso 1 1 calc R U
C17 C 0.6671(4) 0.4664(4) 0.6490(3) 0.0323(16) Uani 1 1 d . .
C18 C 0.6323(5) 0.4006(6) 0.6830(3) 0.057(2) Uani 1 1 d . .
H18A H 0.5844 0.3812 0.6700 0.086 Uiso 1 1 calc R U
H18B H 0.6242 0.4266 0.7143 0.086 Uiso 1 1 calc R U
H18C H 0.6663 0.3522 0.6863 0.086 Uiso 1 1 calc R U
C19 C 0.6891(4) 0.4250(5) 0.6015(3) 0.045(2) Uani 1 1 d . .
H19A H 0.6476 0.3902 0.5898 0.068 Uiso 1 1 calc R U
H19B H 0.7333 0.3892 0.6062 0.068 Uiso 1 1 calc R U
H19C H 0.7005 0.4692 0.5780 0.068 Uiso 1 1 calc R U
C20 C 0.6062(4) 0.5328(5) 0.6405(3) 0.0405(19) Uani 1 1 d . .
H20A H 0.5643 0.5067 0.6234 0.061 Uiso 1 1 calc R U
H20B H 0.6267 0.5794 0.6213 0.061 Uiso 1 1 calc R U
H20C H 0.5887 0.5550 0.6711 0.061 Uiso 1 1 calc R U
C21 C 0.8086(4) 0.5856(4) 0.6387(3) 0.0310(16) Uani 1 1 d . .
C22 C 0.8594(4) 0.5340(5) 0.6059(3) 0.0396(18) Uani 1 1 d . .
H22A H 0.8846 0.5721 0.5835 0.059 Uiso 1 1 calc R U
H22B H 0.8293 0.4927 0.5882 0.059 Uiso 1 1 calc R U
H22C H 0.8968 0.5041 0.6251 0.059 Uiso 1 1 calc R U
C23 C 0.8562(4) 0.6482(5) 0.6674(3) 0.0396(18) Uani 1 1 d . .
H23A H 0.8840 0.6850 0.6454 0.059 Uiso 1 1 calc R U
H23B H 0.8915 0.6168 0.6874 0.059 Uiso 1 1 calc R U
H23C H 0.8236 0.6829 0.6876 0.059 Uiso 1 1 calc R U
C24 C 0.7556(4) 0.6410(5) 0.6085(3) 0.0382(18) Uani 1 1 d . .
H24A H 0.7849 0.6827 0.5905 0.057 Uiso 1 1 calc R U
H24B H 0.7205 0.6707 0.6295 0.057 Uiso 1 1 calc R U
H24C H 0.7277 0.6050 0.5862 0.057 Uiso 1 1 calc R U

loop_
_atom_site_aniso_label
_atom_site_aniso_U_11
_atom_site_aniso_U_22
_atom_site_aniso_U_33
_atom_site_aniso_U_23
_atom_site_aniso_U_13
_atom_site_aniso_U_12
Pd1 0.0236(3) 0.0248(3) 0.0298(3) -0.0027(2) 0.0021(2) -0.0036(2)
Pd2 0.0271(3) 0.0256(3) 0.0285(3) -0.0009(2) 0.0026(2) 0.0007(2)
Br1 0.0249(4) 0.0689(6) 0.0678(6) -0.0169(5) 0.0114(4) -0.0084(4)
Br2 0.0465(5) 0.0464(5) 0.0398(5) -0.0135(4) 0.0078(3) 0.0106(3)
Br3 0.0559(5) 0.0444(5) 0.0343(4) -0.0121(4) 0.0040(3) -0.0096(4)
Br4 0.0474(4) 0.0309(4) 0.0454(5) 0.0066(4) -0.0058(3) -0.0006(3)
Br5 0.0538(5) 0.0269(4) 0.0391(4) -0.0003(3) 0.0167(3) 0.0078(3)
Br6 0.0492(4) 0.0252(4) 0.0324(4) -0.0036(3) 0.0040(3) -0.0052(3)
Br7 0.0468(4) 0.0282(4) 0.0433(5) 0.0021(3) 0.0097(3) -0.0016(3)
Br8 0.0371(4) 0.0394(5) 0.0313(4) -0.0080(3) 0.0039(3) -0.0003(3)
P1 0.0215(9) 0.0264(10) 0.0333(10) -0.0012(8) 0.0003(7) -0.0001(7)
P2 0.0243(9) 0.0210(9) 0.0268(9) -0.0009(8) 0.0022(6) 0.0007(6)
C1 0.034(4) 0.032(4) 0.045(5) -0.007(4) -0.003(3) 0.005(3)
C2 0.050(5) 0.042(5) 0.062(6) -0.020(4) 0.006(4) 0.003(4)
C3 0.049(5) 0.040(5) 0.060(6) -0.013(4) -0.009(4) -0.001(4)
C4 0.061(5) 0.026(5) 0.076(6) -0.003(4) -0.016(4) -0.003(4)
C5 0.035(4) 0.027(4) 0.031(4) 0.006(3) -0.005(3) -0.007(3)
C6 0.075(6) 0.081(8) 0.042(5) 0.027(5) -0.008(4) -0.034(5)
C7 0.031(4) 0.036(5) 0.061(5) 0.005(4) -0.012(3) 0.005(3)
C8 0.045(4) 0.044(5) 0.041(5) -0.015(4) -0.003(3) 0.004(4)
C9 0.038(4) 0.029(4) 0.040(4) 0.005(3) -0.010(3) 0.007(3)
C10 0.071(6) 0.026(5) 0.077(7) -0.002(5) -0.010(5) 0.012(4)
C11 0.046(5) 0.040(5) 0.056(5) 0.021(4) 0.000(4) -0.005(4)
C12 0.066(6) 0.044(6) 0.052(5) 0.011(4) -0.024(4) 0.004(4)
C13 0.033(4) 0.025(4) 0.028(4) 0.007(3) 0.002(3) 0.002(3)
C14 0.042(5) 0.069(6) 0.048(5) 0.025(5) 0.009(4) -0.001(4)
C15 0.047(5) 0.031(5) 0.057(5) 0.002(4) -0.007(4) 0.013(3)
C16 0.043(4) 0.038(5) 0.046(5) 0.008(4) -0.011(3) 0.000(3)
C17 0.024(4) 0.026(4) 0.047(4) 0.004(3) -0.005(3) -0.004(3)
C18 0.045(5) 0.043(6) 0.083(7) 0.022(5) -0.009(4) -0.014(4)
C19 0.036(4) 0.044(5) 0.056(5) -0.013(4) -0.014(4) 0.001(3)
C20 0.026(4) 0.040(5) 0.056(5) 0.004(4) -0.006(3) 0.006(3)
C21 0.028(4) 0.027(4) 0.038(4) 0.002(3) -0.001(3) -0.002(3)
C22 0.040(4) 0.042(5) 0.036(4) 0.001(4) 0.012(3) -0.001(3)
C23 0.041(4) 0.027(4) 0.051(5) 0.002(4) -0.008(3) -0.006(3)
C24 0.048(4) 0.029(4) 0.038(4) 0.012(3) -0.004(3) 0.002(3)

loop_
_atom_type_symbol
_atom_type_description
_atom_type_scat_dispersion_real
_atom_type_scat_dispersion_imag
_atom_type_scat_source
C C 0.0033 0.0016 'International Tables Vol C Tables 4.2.6.8 and 6.1.1.4'
H H 0.0000 0.0000 'International Tables Vol C Tables 4.2.6.8 and 6.1.1.4'
Br Br -0.2901 2.4595 'International Tables Vol C Tables 4.2.6.8 and 6.1.1.4'
P P 0.1023 0.0942 'International Tables Vol C Tables 4.2.6.8 and 6.1.1.4'
Pd Pd -0.9988 1.0072 'International Tables Vol C Tables 4.2.6.8 and 6.1.1.4'

loop_
_geom_angle_atom_site_label_1
_geom_angle_atom_site_label_2
_geom_angle_atom_site_label_3
_geom_angle
Br4 Pd1 Br3 90.88(3)
Br4 Pd1 Br6 90.98(3)
Br3 Pd1 Br6 177.79(4)
Br4 Pd1 Br5 177.30(3)
Br3 Pd1 Br5 91.82(3)
Br6 Pd1 Br5 86.32(3)
Br7 Pd2 Br8 92.25(3)
Br7 Pd2 Br6 176.52(3)
Br8 Pd2 Br6 91.23(3)
Br7 Pd2 Br5 90.28(3)
Br8 Pd2 Br5 177.45(4)
Br6 Pd2 Br5 86.24(3)
Pd2 Br5 Pd1 90.01(3)
Pd1 Br6 Pd2 90.12(3)
C9 P1 C1 113.6(3)
C9 P1 C5 113.1(3)
C1 P1 C5 113.8(3)
C9 P1 Br1 105.1(2)
C1 P1 Br1 104.9(2)
C5 P1 Br1 105.1(2)
C21 P2 C13 113.0(3)
C21 P2 C17 114.4(3)
C13 P2 C17 113.6(3)
C21 P2 Br2 105.5(2)
C13 P2 Br2 105.4(2)
C17 P2 Br2 103.7(2)
C2 C1 C4 108.8(7)
C2 C1 C3 110.5(7)
C4 C1 C3 106.6(6)
C2 C1 P1 109.6(5)
C4 C1 P1 110.1(5)
C3 C1 P1 111.2(5)
C1 C2 H2A 109.5
C1 C2 H2B 109.5
H2A C2 H2B 109.5
C1 C2 H2C 109.5
H2A C2 H2C 109.5
H2B C2 H2C 109.5
C1 C3 H3A 109.5
C1 C3 H3B 109.5
H3A C3 H3B 109.5
C1 C3 H3C 109.5
H3A C3 H3C 109.5
H3B C3 H3C 109.5
C1 C4 H4A 109.5
C1 C4 H4B 109.5
H4A C4 H4B 109.5
C1 C4 H4C 109.5
H4A C4 H4C 109.5
H4B C4 H4C 109.5
C7 C5 C6 109.0(7)
C7 C5 C8 109.1(6)
C6 C5 C8 107.0(7)
C7 C5 P1 110.8(5)
C6 C5 P1 110.4(5)
C8 C5 P1 110.4(5)
C5 C6 H6A 109.5
C5 C6 H6B 109.5
H6A C6 H6B 109.5
C5 C6 H6C 109.5
H6A C6 H6C 109.5
H6B C6 H6C 109.5
C5 C7 H7A 109.5
C5 C7 H7B 109.5
H7A C7 H7B 109.5
C5 C7 H7C 109.5
H7A C7 H7C 109.5
H7B C7 H7C 109.5
C5 C8 H8A 109.5
C5 C8 H8B 109.5
H8A C8 H8B 109.5
C5 C8 H8C 109.5
H8A C8 H8C 109.5
H8B C8 H8C 109.5
C12 C9 C10 106.1(6)
C12 C9 C11 108.6(7)
C10 C9 C11 109.9(7)
C12 C9 P1 110.9(5)
C10 C9 P1 111.4(6)
C11 C9 P1 109.7(5)
C9 C10 H10A 109.5
C9 C10 H10B 109.5
H10A C10 H10B 109.5
C9 C10 H10C 109.5
H10A C10 H10C 109.5
H10B C10 H10C 109.5
C9 C11 H11A 109.5
C9 C11 H11B 109.5
H11A C11 H11B 109.5
C9 C11 H11C 109.5
H11A C11 H11C 109.5
H11B C11 H11C 109.5
C9 C12 H12A 109.5
C9 C12 H12B 109.5
H12A C12 H12B 109.5
C9 C12 H12C 109.5
H12A C12 H12C 109.5
H12B C12 H12C 109.5
C16 C13 C15 109.6(6)
C16 C13 C14 106.8(6)
C15 C13 C14 109.0(7)
C16 C13 P2 110.5(5)
C15 C13 P2 109.6(5)
C14 C13 P2 111.3(5)
C13 C14 H14A 109.5
C13 C14 H14B 109.5
H14A C14 H14B 109.5
C13 C14 H14C 109.5
H14A C14 H14C 109.5
H14B C14 H14C 109.5
C13 C15 H15A 109.5
C13 C15 H15B 109.5
H15A C15 H15B 109.5
C13 C15 H15C 109.5
H15A C15 H15C 109.5
H15B C15 H15C 109.5
C13 C16 H16A 109.5
C13 C16 H16B 109.5
H16A C16 H16B 109.5
C13 C16 H16C 109.5
H16A C16 H16C 109.5
H16B C16 H16C 109.5
C20 C17 C19 109.7(6)
C20 C17 C18 105.8(6)
C19 C17 C18 110.8(7)
C20 C17 P2 111.3(5)
C19 C17 P2 110.2(5)
C18 C17 P2 109.1(5)
C17 C18 H18A 109.5
C17 C18 H18B 109.5
H18A C18 H18B 109.5
C17 C18 H18C 109.5
H18A C18 H18C 109.5
H18B C18 H18C 109.5
C17 C19 H19A 109.5
C17 C19 H19B 109.5
H19A C19 H19B 109.5
C17 C19 H19C 109.5
H19A C19 H19C 109.5
H19B C19 H19C 109.5
C17 C20 H20A 109.5
C17 C20 H20B 109.5
H20A C20 H20B 109.5
C17 C20 H20C 109.5
H20A C20 H20C 109.5
H20B C20 H20C 109.5
C22 C21 C23 109.2(6)
C22 C21 C24 109.7(6)
C23 C21 C24 105.4(6)
C22 C21 P2 111.2(5)
C23 C21 P2 111.7(5)
C24 C21 P2 109.5(5)
C21 C22 H22A 109.5
C21 C22 H22B 109.5
H22A C22 H22B 109.5
C21 C22 H22C 109.5
H22A C22 H22C 109.5
H22B C22 H22C 109.5
C21 C23 H23A 109.5
C21 C23 H23B 109.5
H23A C23 H23B 109.5
C21 C23 H23C 109.5
H23A C23 H23C 109.5
H23B C23 H23C 109.5
C21 C24 H24A 109.5
C21 C24 H24B 109.5
H24A C24 H24B 109.5
C21 C24 H24C 109.5
H24A C24 H24C 109.5
H24B C24 H24C 109.5

loop_
_geom_bond_atom_site_label_1
_geom_bond_atom_site_label_2
_geom_bond_distance
Pd1 Br4 2.4013(9)
Pd1 Br3 2.4099(9)
Pd1 Br6 2.4457(9)
Pd1 Br5 2.4505(9)
Pd2 Br7 2.4086(9)
Pd2 Br8 2.4138(9)
Pd2 Br6 2.4499(9)
Pd2 Br5 2.4501(9)
Br1 P1 2.1734(18)
Br2 P2 2.1702(18)
P1 C9 1.878(7)
P1 C1 1.882(7)
P1 C5 1.893(7)
P2 C21 1.873(7)
P2 C13 1.884(7)
P2 C17 1.895(7)
C1 C2 1.521(11)
C1 C4 1.539(11)
C1 C3 1.539(10)
C2 H2A 0.9800
C2 H2B 0.9800
C2 H2C 0.9800
C3 H3A 0.9800
C3 H3B 0.9800
C3 H3C 0.9800
C4 H4A 0.9800
C4 H4B 0.9800
C4 H4C 0.9800
C5 C7 1.527(10)
C5 C6 1.529(10)
C5 C8 1.540(10)
C6 H6A 0.9800
C6 H6B 0.9800
C6 H6C 0.9800
C7 H7A 0.9800
C7 H7B 0.9800
C7 H7C 0.9800
C8 H8A 0.9800
C8 H8B 0.9800
C8 H8C 0.9800
C9 C12 1.523(10)
C9 C10 1.537(11)
C9 C11 1.550(10)
C10 H10A 0.9800
C10 H10B 0.9800
C10 H10C 0.9800
C11 H11A 0.9800
C11 H11B 0.9800
C11 H11C 0.9800
C12 H12A 0.9800
C12 H12B 0.9800
C12 H12C 0.9800
C13 C16 1.523(10)
C13 C15 1.537(10)
C13 C14 1.548(10)
C14 H14A 0.9800
C14 H14B 0.9800
C14 H14C 0.9800
C15 H15A 0.9800
C15 H15B 0.9800
C15 H15C 0.9800
C16 H16A 0.9800
C16 H16B 0.9800
C16 H16C 0.9800
C17 C20 1.530(10)
C17 C19 1.536(10)
C17 C18 1.538(10)
C18 H18A 0.9800
C18 H18B 0.9800
C18 H18C 0.9800
C19 H19A 0.9800
C19 H19B 0.9800
C19 H19C 0.9800
C20 H20A 0.9800
C20 H20B 0.9800
C20 H20C 0.9800
C21 C22 1.526(10)
C21 C23 1.532(10)
C21 C24 1.543(9)
C22 H22A 0.9800
C22 H22B 0.9800
C22 H22C 0.9800
C23 H23A 0.9800
C23 H23B 0.9800
C23 H23C 0.9800
C24 H24A 0.9800
C24 H24B 0.9800
C24 H24C 0.9800

loop_
_geom_torsion_atom_site_label_1
_geom_torsion_atom_site_label_2
_geom_torsion_atom_site_label_3
_geom_torsion_atom_site_label_4
_geom_torsion
C9 P1 C1 C2 52.1(6)
C5 P1 C1 C2 -79.4(6)
Br1 P1 C1 C2 166.3(5)
C9 P1 C1 C4 171.8(5)
C5 P1 C1 C4 40.3(6)
Br1 P1 C1 C4 -74.0(5)
C9 P1 C1 C3 -70.3(6)
C5 P1 C1 C3 158.2(5)
Br1 P1 C1 C3 43.9(6)
C9 P1 C5 C7 -81.9(6)
C1 P1 C5 C7 49.7(6)
Br1 P1 C5 C7 163.9(4)
C9 P1 C5 C6 157.2(6)
C1 P1 C5 C6 -71.1(7)
Br1 P1 C5 C6 43.1(6)
C9 P1 C5 C8 39.0(6)
C1 P1 C5 C8 170.7(5)
Br1 P1 C5 C8 -75.1(5)
C1 P1 C9 C12 35.6(6)
C5 P1 C9 C12 167.4(5)
Br1 P1 C9 C12 -78.5(6)
C1 P1 C9 C10 153.6(5)
C5 P1 C9 C10 -74.6(6)
Br1 P1 C9 C10 39.5(6)
C1 P1 C9 C11 -84.5(6)
C5 P1 C9 C11 47.3(6)
Br1 P1 C9 C11 161.4(5)
C21 P2 C13 C16 38.7(6)
C17 P2 C13 C16 171.1(5)
Br2 P2 C13 C16 -76.0(5)
C21 P2 C13 C15 -82.1(6)
C17 P2 C13 C15 50.3(6)
Br2 P2 C13 C15 163.2(4)
C21 P2 C13 C14 157.3(5)
C17 P2 C13 C14 -70.3(6)
Br2 P2 C13 C14 42.6(6)
C21 P2 C17 C20 -71.6(6)
C13 P2 C17 C20 156.7(5)
Br2 P2 C17 C20 42.8(5)
C21 P2 C17 C19 50.4(6)
C13 P2 C17 C19 -81.4(6)
Br2 P2 C17 C19 164.7(5)
C21 P2 C17 C18 172.1(5)
C13 P2 C17 C18 40.4(6)
Br2 P2 C17 C18 -73.5(6)
C13 P2 C21 C22 52.2(6)
C17 P2 C21 C22 -79.9(6)
Br2 P2 C21 C22 166.8(4)
C13 P2 C21 C23 -70.1(6)
C17 P2 C21 C23 157.9(5)
Br2 P2 C21 C23 44.6(5)
C13 P2 C21 C24 173.6(5)
C17 P2 C21 C24 41.6(6)
Br2 P2 C21 C24 -71.7(5)
